data_7102394
loop_
_publ_author_name
'Odriozola, Ibon'
'Kyritsakas, Nathalie'
'Lehn, Jean-Marie'

_publ_section_title
;
 Structural codons: linearity/helicity interconversion by
 pyridine/pyrimidine exchange in molecular strands.
;
_journal_issue 1
_journal_name_full 'Chemical communications (Cambridge, England)'
_journal_page_first 62
_journal_page_last 63
_journal_paper_doi 10.1039/b311045a
_journal_year 2004
_chemical_formula_moiety 'C47 H66 Cl2 N10 O6 S2'
_chemical_formula_sum 'C47 H66 Cl2 N10 O6 S2'
_chemical_formula_weight 1002.15
_chemical_name_systematic ' ?'
_space_group_IT_number 61
_symmetry_cell_setting orthorhombic
_symmetry_space_group_name_Hall '-P 2ac 2ab'
_symmetry_space_group_name_H-M 'P b c a'
_cell_angle_alpha 90
_cell_angle_beta 90
_cell_angle_gamma 90
_cell_formula_units_Z 8
_cell_length_a 13.5362(2)
_cell_length_b 18.8739(2)
_cell_length_c 41.3548(7)
_cell_measurement_temperature 173
_cell_volume 10565.4(3)
_computing_publication_material CIFGEN_IN_OpenMoleN_(_1997)
_computing_structure_refinement LSFM_OpenMoleN_(_1997)
_computing_structure_solution Direct_methods_(SIR,_Burla_et_al.,_1989)
_diffrn_ambient_temperature 173
_diffrn_measurement_details
;
15327 reflections were collected using program Collect
("Collect" Data collection software, Nonius B.V., 1998)
The conditions were as follow : crystal to detector distance =  52. mm.
Scan angle =  0.5 deg 1 scans of   60 sec per frame.
Data collection was divided into  2 set(s)
with the following starting angles and number of frames :

Set 1 Theta =   13.80 Omega =    0.00 Kappa =    0.00  282 frames
Set 2 Theta =   13.50 Kappa =  144.00 Phi   =    0.00   98 frames
Friedel pairs were averaged. Internal R = 0.05
;
_diffrn_measurement_device_type KappaCCD
_diffrn_measurement_method '\p scans'
_diffrn_radiation_monochromator graphite
_diffrn_radiation_type Mo-K\a
_diffrn_radiation_wavelength 0.71073
_diffrn_reflns_av_R_equivalents 0.050
_diffrn_reflns_av_sigmaI/netI 0.333
_diffrn_reflns_limit_h_max 19
_diffrn_reflns_limit_h_min 0
_diffrn_reflns_limit_k_max 26
_diffrn_reflns_limit_k_min 0
_diffrn_reflns_limit_l_max 58
_diffrn_reflns_limit_l_min 0
_diffrn_reflns_number 15327
_diffrn_reflns_theta_max 30.02
_diffrn_reflns_theta_min 2.5
_diffrn_source xray_tube
_diffrn_standards_decay_% 0
_exptl_absorpt_coefficient_mu 0.257
_exptl_absorpt_correction_type none
_exptl_crystal_colour colorless
_exptl_crystal_density_diffrn 1.26
_exptl_crystal_density_method none
_exptl_crystal_description prism
_exptl_crystal_F_000 4256
_exptl_crystal_size_max 0.20
_exptl_crystal_size_mid 0.14
_exptl_crystal_size_min 0.06
_refine_diff_density_max 1.130
_refine_diff_density_min -0.134
_refine_ls_extinction_method none
_refine_ls_goodness_of_fit_all 1.499
_refine_ls_goodness_of_fit_ref 1.057
_refine_ls_hydrogen_treatment noref
_refine_ls_matrix_type full
_refine_ls_number_constraints 0
_refine_ls_number_parameters 604
_refine_ls_number_reflns 4705
_refine_ls_number_restraints 0
_refine_ls_R_factor_all 0.201
_refine_ls_R_factor_gt 0.086
_refine_ls_shift/esd_mean 0.010
_refine_ls_shift/su_max 0.000
_refine_ls_structure_factor_coef F
_refine_ls_weighting_scheme sigma
_refine_ls_wR_factor_all 0.290
_refine_ls_wR_factor_ref 0.103
_reflns_number_gt 4705
_reflns_number_total 15327
_reflns_threshold_expression >3.0\s(I)
_cod_data_source_file b311045a.txt
_cod_data_source_block st1333
_cod_database_code 7102394

loop_
_symmetry_equiv_pos_as_xyz
x,y,z
1/2-x,-y,1/2+z
-x,1/2+y,1/2-z
1/2+x,1/2-y,-z
-x,-y,-z
1/2+x,+y,1/2-z
+x,1/2-y,1/2+z
1/2-x,1/2+y,+z

loop_
_atom_site_label
_atom_site_fract_x
_atom_site_fract_y
_atom_site_fract_z
_atom_site_U_iso_or_equiv
_atom_site_adp_type
_atom_site_calc_flag
_atom_site_calc_attached_atom
_atom_site_type_symbol
C1 0.3788(5) 0.3218(3) 0.1994(2) 0.025(3) Uani ? ? C
C2 0.3813(5) 0.2562(3) 0.2151(2) 0.025(3) Uani ? ? C
N1 0.3870(4) 0.2486(3) 0.2469(2) 0.028(3) Uani ? ? N
C3 0.3911(5) 0.3075(3) 0.2646(2) 0.028(4) Uani ? ? C
N2 0.3908(4) 0.3731(3) 0.2522(2) 0.027(3) Uani ? ? N
C4 0.3850(5) 0.3797(4) 0.2202(2) 0.030(4) Uani ? ? C
C5 0.3960(5) 0.2999(4) 0.3000(2) 0.030(4) Uani ? ? C
C6 0.3897(6) 0.2331(4) 0.3146(2) 0.039(4) Uani ? ? C
C7 0.3929(7) 0.2262(5) 0.3477(2) 0.051(5) Uani ? ? C
C8 0.4012(7) 0.2854(5) 0.3672(2) 0.053(6) Uani ? ? C
C9 0.4068(7) 0.3527(5) 0.3530(2) 0.048(5) Uani ? ? C
C10 0.4045(6) 0.3599(4) 0.3197(2) 0.039(4) Uani ? ? C
C11 0.3836(5) 0.4549(3) 0.2068(2) 0.028(4) Uani ? ? C
O1 0.3812(4) 0.4668(2) 0.1782(1) 0.038(3) Uani ? ? O
N3 0.3852(5) 0.5031(3) 0.2312(1) 0.027(3) Uani ? ? N
C12 0.3797(5) 0.5765(3) 0.2291(2) 0.029(4) Uani ? ? C
C13 0.3762(5) 0.6151(3) 0.2012(2) 0.030(4) Uani ? ? C
C14 0.3684(5) 0.6887(3) 0.2049(2) 0.027(3) Uani ? ? C
N4 0.3672(4) 0.7198(3) 0.2339(1) 0.029(3) Uani ? ? N
C15 0.3726(5) 0.6772(3) 0.2596(2) 0.028(4) Uani ? ? C
N5 0.3778(4) 0.6055(3) 0.2595(1) 0.029(3) Uani ? ? N
S1 0.3716(2) 0.72128(9) 0.29669(5) 0.0335(9) Uani ? ? S
C16 0.3657(6) 0.6499(4) 0.3259(2) 0.037(4) Uani ? ? C
C17 0.3721(7) 0.6807(4) 0.3596(2) 0.047(5) Uani ? ? C
C18 0.3589(8) 0.6229(5) 0.3850(2) 0.064(6) Uani ? ? C
C19 0.363(1) 0.6494(6) 0.4197(2) 0.080(7) Uani ? ? C
C20 0.270(1) 0.6925(6) 0.4288(3) 0.084(8) Uani ? ? C
C21 0.261(1) 0.7100(6) 0.4629(3) 0.093(9) Uani ? ? C
C22 0.171(1) 0.7514(8) 0.4718(3) 0.13(1) Uani ? ? C
C23 0.161(2) 0.772(1) 0.5055(6) 0.20(2) Uani ? ? C
N6 0.3593(4) 0.7372(3) 0.1800(1) 0.026(3) Uani ? ? N
C24 0.3485(6) 0.7295(4) 0.1472(2) 0.035(4) Uani ? ? C
O2 0.3354(4) 0.7800(2) 0.1297(1) 0.038(3) Uani ? ? O
O3 0.3547(4) 0.6625(2) 0.1381(1) 0.036(3) Uani ? ? O
C25 0.3434(6) 0.6405(4) 0.1038(2) 0.040(4) Uani ? ? C
C26 0.4275(8) 0.6705(5) 0.0842(2) 0.060(6) Uani ? ? C
C27 0.2446(8) 0.6632(5) 0.0914(2) 0.054(6) Uani ? ? C
C28 0.3504(8) 0.5606(4) 0.1064(2) 0.052(5) Uani ? ? C
C29 0.3781(5) 0.1893(3) 0.1944(2) 0.031(4) Uani ? ? C
O4 0.3740(4) 0.1904(2) 0.1653(1) 0.037(3) Uani ? ? O
N7 0.3805(5) 0.1299(3) 0.2134(1) 0.031(3) Uani ? ? N
C30 0.3755(5) 0.0589(3) 0.2047(2) 0.027(4) Uani ? ? C
C31 0.3764(6) 0.0355(3) 0.1730(2) 0.033(4) Uani ? ? C
C32 0.3698(5) -0.0383(3) 0.1694(2) 0.028(4) Uani ? ? C
N8 0.3621(4) -0.0831(3) 0.1946(1) 0.027(3) Uani ? ? N
C33 0.3635(5) -0.0528(3) 0.2240(2) 0.026(4) Uani ? ? C
N9 0.3703(4) 0.0163(3) 0.2306(1) 0.027(3) Uani ? ? N
S2 0.3563(1) -0.11131(9) 0.25685(5) 0.0300(9) Uani ? ? S
C34 0.3466(6) -0.0495(4) 0.2903(2) 0.036(4) Uani ? ? C
C35 0.3542(6) -0.0873(4) 0.3220(2) 0.041(5) Uani ? ? C
C36 0.3425(7) -0.0379(4) 0.3508(2) 0.049(5) Uani ? ? C
C37 0.3491(8) -0.0735(6) 0.3832(2) 0.066(7) Uani ? ? C
C38 0.3430(9) -0.0258(6) 0.4120(2) 0.071(7) Uani ? ? C
C39 0.3518(9) -0.0642(7) 0.4442(3) 0.087(8) Uani ? ? C
C40 0.354(1) -0.0179(9) 0.4730(3) 0.12(1) Uani ? ? C
C41 0.369(1) -0.061(1) 0.5036(3) 0.14(1) Uani ? ? C
C42 0.4021(6) -0.0400(4) 0.1112(2) 0.036(4) Uani ? ? C
N10 0.3697(5) -0.0706(3) 0.1394(1) 0.030(3) Uani ? ? N
O5 0.4310(5) 0.0194(3) 0.1079(1) 0.046(3) Uani ? ? O
O6 0.3968(4) -0.0891(3) 0.0876(1) 0.039(3) Uani ? ? O
C43 0.4368(7) -0.0721(5) 0.0551(2) 0.045(5) Uani ? ? C
C44 0.5467(8) -0.0586(6) 0.0571(3) 0.069(7) Uani ? ? C
C45 0.4164(9) -0.1412(6) 0.0364(2) 0.070(7) Uani ? ? C
C46 0.3818(9) -0.0102(6) 0.0402(3) 0.081(7) Uani ? ? C
C47 0.353(1) 0.3681(7) 0.0970(4) 0.18(1) Uani ? ? C
CL1 0.3697(5) 0.3975(3) 0.0557(2) 0.226(6) Uani ? ? Cl
CL2 0.4376(5) 0.3027(3) 0.1039(2) 0.226(6) Uani ? ? Cl
H1 0.3733 0.3265 0.1766 0.0341 Uiso calc C1 H
H2 0.3832 0.1921 0.3015 0.0503 Uiso calc C6 H
H3 0.3894 0.1804 0.3572 0.0665 Uiso calc C7 H
H4 0.4031 0.2805 0.3901 0.0742 Uiso calc C8 H
H5 0.4123 0.3936 0.3663 0.0637 Uiso calc C9 H
H6 0.4087 0.4057 0.3102 0.0513 Uiso calc C10 H
H7 0.3789 0.5934 0.1805 0.0396 Uiso calc C13 H
H8 0.4192 0.6183 0.3225 0.0486 Uiso calc C16 H
H9 0.3050 0.6251 0.3235 0.0486 Uiso calc C16 H
H10 0.3217 0.7153 0.3622 0.0628 Uiso calc C17 H
H11 0.4348 0.7024 0.3624 0.0628 Uiso calc C17 H
H12 0.4098 0.5888 0.3821 0.0863 Uiso calc C18 H
H13 0.2965 0.6012 0.3817 0.0863 Uiso calc C18 H
H14 0.4199 0.6787 0.4222 0.1167 Uiso calc C19 H
H15 0.3685 0.6098 0.4338 0.1167 Uiso calc C19 H
H16 0.2141 0.6656 0.4227 0.1164 Uiso calc C20 H
H17 0.2718 0.7355 0.4170 0.1164 Uiso calc C20 H
H18 0.3173 0.7371 0.4690 0.1259 Uiso calc C21 H
H19 0.2602 0.6669 0.4748 0.1259 Uiso calc C21 H
H20 0.1146 0.7233 0.4665 0.1903 Uiso calc C22 H
H21 0.1701 0.7933 0.4591 0.1903 Uiso calc C22 H
H22 0.1017 0.7980 0.5084 0.2564 Uiso calc C23 H
H23 0.1604 0.7311 0.5187 0.2564 Uiso calc C23 H
H24 0.2159 0.8012 0.5113 0.2564 Uiso calc C23 H
H25 0.4206 0.6565 0.0623 0.0843 Uiso calc C26 H
H26 0.4267 0.7207 0.0856 0.0843 Uiso calc C26 H
H27 0.4884 0.6531 0.0925 0.0843 Uiso calc C26 H
H28 0.2377 0.6491 0.0695 0.0758 Uiso calc C27 H
H29 0.1941 0.6418 0.1040 0.0758 Uiso calc C27 H
H30 0.2391 0.7133 0.0929 0.0758 Uiso calc C27 H
H31 0.3441 0.5401 0.0856 0.0765 Uiso calc C28 H
H32 0.4126 0.5480 0.1154 0.0765 Uiso calc C28 H
H33 0.2990 0.5436 0.1200 0.0765 Uiso calc C28 H
H34 0.3812 0.0668 0.1551 0.0448 Uiso calc C31 H
H35 0.2847 -0.0260 0.2891 0.0477 Uiso calc C34 H
H36 0.3984 -0.0158 0.2887 0.0477 Uiso calc C34 H
H37 0.4171 -0.1095 0.3232 0.0536 Uiso calc C35 H
H38 0.3039 -0.1224 0.3230 0.0536 Uiso calc C35 H
H39 0.2798 -0.0156 0.3493 0.0660 Uiso calc C36 H
H40 0.3930 -0.0030 0.3497 0.0660 Uiso calc C36 H
H41 0.4105 -0.0978 0.3842 0.0892 Uiso calc C37 H
H42 0.2965 -0.1066 0.3847 0.0892 Uiso calc C37 H
H43 0.2812 -0.0020 0.4115 0.0973 Uiso calc C38 H
H44 0.3950 0.0080 0.4106 0.0973 Uiso calc C38 H
H45 0.4111 -0.0911 0.4439 0.1232 Uiso calc C39 H
H46 0.2968 -0.0952 0.4462 0.1232 Uiso calc C39 H
H47 0.2931 0.0068 0.4746 0.1738 Uiso calc C40 H
H48 0.4066 0.0151 0.4709 0.1738 Uiso calc C40 H
H49 0.3707 -0.0308 0.5218 0.2181 Uiso calc C41 H
H50 0.3170 -0.0945 0.5059 0.2181 Uiso calc C41 H
H51 0.4304 -0.0862 0.5022 0.2181 Uiso calc C41 H
H52 0.5715 -0.0478 0.0362 0.0899 Uiso calc C44 H
H53 0.5588 -0.0199 0.0712 0.0899 Uiso calc C44 H
H54 0.5789 -0.0997 0.0652 0.0899 Uiso calc C44 H
H55 0.4393 -0.1365 0.0148 0.0978 Uiso calc C45 H
H56 0.4498 -0.1793 0.0467 0.0978 Uiso calc C45 H
H57 0.3473 -0.1503 0.0363 0.0978 Uiso calc C45 H
H58 0.4085 -0.0002 0.0194 0.1101 Uiso calc C46 H
H59 0.3138 -0.0218 0.0381 0.1101 Uiso calc C46 H
H60 0.3887 0.0303 0.0536 0.1101 Uiso calc C46 H
H61 0.3907 0.4842 0.2524 0.0413 Uiso calc N3 H
H62 0.3863 0.1386 0.2360 0.0447 Uiso calc N7 H
H63 0.3608 0.7852 0.1870 0.0389 Uiso calc N6 H
H64 0.3453 -0.1177 0.1381 0.0409 Uiso calc N10 H
H65 0.2882 0.3503 0.0999 0.2524 Uiso calc C47 H
H66 0.3641 0.4064 0.1114 0.2524 Uiso calc C47 H

loop_
_atom_site_aniso_label
_atom_site_aniso_U_11
_atom_site_aniso_U_22
_atom_site_aniso_U_33
_atom_site_aniso_U_12
_atom_site_aniso_U_13
_atom_site_aniso_U_23
_atom_site_aniso_type_symbol
C1 0.032(4) 0.018(3) 0.029(4) 0.003(3) -0.002(4) -0.002(3) C
C2 0.026(4) 0.015(3) 0.039(4) -0.003(3) -0.005(4) -0.004(3) C
N1 0.030(3) 0.020(2) 0.037(4) -0.000(3) 0.001(3) -0.002(3) N
C3 0.023(4) 0.021(3) 0.045(5) 0.003(3) 0.001(4) -0.002(3) C
N2 0.027(3) 0.021(2) 0.037(3) -0.001(2) -0.003(3) -0.002(3) N
C4 0.024(4) 0.029(3) 0.038(4) 0.003(3) -0.003(4) 0.000(3) C
C5 0.025(4) 0.032(3) 0.033(4) 0.004(3) -0.002(4) -0.007(3) C
C6 0.038(4) 0.039(4) 0.040(5) 0.001(4) 0.001(4) -0.000(4) C
C7 0.057(5) 0.054(5) 0.043(5) -0.006(5) -0.001(5) 0.014(4) C
C8 0.043(5) 0.090(7) 0.038(5) 0.000(5) -0.003(5) 0.004(5) C
C9 0.053(5) 0.059(5) 0.035(5) -0.004(4) 0.001(5) -0.012(4) C
C10 0.040(5) 0.039(4) 0.039(5) -0.001(4) -0.001(4) -0.006(4) C
C11 0.030(4) 0.016(3) 0.044(4) 0.002(3) -0.004(4) 0.004(3) C
O1 0.061(3) 0.021(2) 0.044(3) 0.002(3) -0.003(3) -0.002(2) O
N3 0.046(4) 0.012(2) 0.038(4) -0.001(3) -0.004(3) -0.002(3) N
C12 0.031(4) 0.021(3) 0.038(4) 0.000(3) -0.004(4) -0.003(3) C
C13 0.037(4) 0.021(3) 0.034(4) 0.002(3) 0.000(4) -0.005(3) C
C14 0.030(4) 0.018(3) 0.036(4) -0.003(3) -0.001(4) 0.002(3) C
N4 0.035(3) 0.020(2) 0.036(3) 0.000(3) 0.000(3) 0.002(3) N
C15 0.028(4) 0.022(3) 0.037(4) -0.002(3) -0.003(4) -0.004(3) C
N5 0.035(3) 0.017(2) 0.039(3) -0.002(3) 0.000(3) 0.000(3) N
S1 0.047(1) 0.0228(7) 0.035(1) -0.0008(9) 0.001(1) -0.0043(8) S
C16 0.043(5) 0.032(4) 0.037(4) 0.001(4) 0.003(4) 0.003(3) C
C17 0.059(6) 0.048(5) 0.037(5) 0.003(4) 0.004(5) -0.004(4) C
C18 0.088(7) 0.068(6) 0.042(5) 0.029(5) 0.012(6) 0.010(5) C
C19 0.14(1) 0.086(7) 0.041(6) 0.039(7) -0.003(7) 0.019(5) C
C20 0.132(9) 0.080(7) 0.057(7) 0.046(7) -0.002(7) -0.002(6) C
C21 0.13(1) 0.097(8) 0.064(8) 0.023(8) -0.007(8) 0.023(7) C
C22 0.22(1) 0.16(1) 0.062(8) 0.117(9) -0.018(9) -0.028(7) C
C23 0.20(2) 0.20(2) 0.20(2) 0.00(2) 0.00(2) 0.00(2) C
N6 0.043(4) 0.012(2) 0.035(3) -0.001(3) -0.002(3) -0.002(2) N
C24 0.045(5) 0.024(3) 0.041(4) -0.007(3) -0.002(4) -0.009(3) C
O2 0.068(4) 0.023(2) 0.036(3) -0.007(3) -0.007(3) 0.003(2) O
O3 0.065(4) 0.024(2) 0.031(3) -0.001(3) -0.002(3) -0.006(2) O
C25 0.060(5) 0.035(4) 0.030(4) -0.008(4) -0.001(4) -0.007(4) C
C26 0.100(8) 0.057(5) 0.038(5) -0.022(5) 0.017(6) -0.015(5) C
C27 0.089(7) 0.048(5) 0.037(5) -0.014(5) -0.006(5) -0.008(4) C
C28 0.099(7) 0.028(4) 0.050(5) -0.007(5) 0.003(6) -0.017(4) C
C29 0.032(4) 0.023(3) 0.042(5) 0.001(3) -0.003(4) 0.001(3) C
O4 0.059(3) 0.024(2) 0.035(3) 0.000(3) -0.003(3) -0.001(2) O
N7 0.051(4) 0.016(3) 0.036(3) -0.002(3) -0.005(4) -0.006(3) N
C30 0.031(4) 0.018(3) 0.037(4) 0.002(3) -0.004(4) -0.005(3) C
C31 0.045(5) 0.021(3) 0.038(4) -0.002(3) 0.002(4) 0.004(3) C
C32 0.035(4) 0.022(3) 0.028(4) 0.002(3) 0.000(4) -0.003(3) C
N8 0.029(3) 0.021(2) 0.031(3) -0.002(3) -0.000(3) -0.001(2) N
C33 0.025(4) 0.018(3) 0.038(4) 0.001(3) -0.001(4) 0.006(3) C
N9 0.038(3) 0.015(2) 0.033(3) 0.002(3) -0.001(3) -0.002(2) N
S2 0.0363(9) 0.0218(7) 0.034(1) -0.0002(8) 0.001(1) 0.0007(8) S
C34 0.048(5) 0.028(3) 0.035(4) 0.004(4) -0.001(4) -0.003(3) C
C35 0.044(5) 0.038(4) 0.042(5) 0.002(4) -0.001(4) 0.003(4) C
C36 0.069(6) 0.045(4) 0.038(5) 0.006(5) -0.003(5) -0.004(4) C
C37 0.073(7) 0.089(7) 0.044(6) 0.004(6) 0.000(6) 0.001(5) C
C38 0.093(8) 0.089(7) 0.043(6) -0.003(7) -0.001(6) -0.006(5) C
C39 0.087(8) 0.14(1) 0.052(7) 0.022(8) -0.000(7) -0.001(7) C
C40 0.15(1) 0.20(2) 0.053(8) 0.02(1) -0.007(9) -0.015(9) C
C41 0.17(2) 0.28(2) 0.054(9) 0.04(2) -0.02(1) 0.02(1) C
C42 0.039(4) 0.030(4) 0.040(5) -0.002(4) 0.003(4) -0.004(4) C
N10 0.044(4) 0.019(3) 0.031(3) -0.007(3) 0.004(3) -0.001(3) N
O5 0.090(4) 0.024(3) 0.045(4) -0.012(3) 0.018(3) -0.002(3) O
O6 0.066(4) 0.030(2) 0.030(3) -0.008(3) 0.004(3) -0.001(2) O
C43 0.069(6) 0.052(5) 0.026(5) 0.003(5) 0.004(5) 0.005(4) C
C44 0.072(7) 0.077(7) 0.058(7) -0.000(6) 0.019(6) -0.005(6) C
C45 0.108(9) 0.076(6) 0.042(6) -0.022(6) 0.010(6) -0.019(5) C
C46 0.113(9) 0.088(7) 0.054(6) 0.036(7) 0.007(7) 0.029(5) C
C47 0.21(1) 0.116(8) 0.26(1) 0.080(9) 0.16(1) 0.122(8) C
CL1 0.218(6) 0.197(5) 0.268(7) 0.016(5) -0.021(6) -0.013(6) Cl
CL2 0.200(5) 0.158(4) 0.368(9) -0.027(4) -0.061(6) 0.068(5) Cl

loop_
_atom_type_symbol
_atom_type_scat_dispersion_real
_atom_type_scat_dispersion_imag
_atom_type_scat_source
C 0.002 0.002 International_Tables_Vol_IV_Table_2.3.1
H 0.000 0.000 International_Tables_Vol_IV_Table_2.3.1
Cl 0.132 0.159 International_Tables_Vol_IV_Table_2.3.1
N 0.004 0.003 International_Tables_Vol_IV_Table_2.3.1
O 0.008 0.006 International_Tables_Vol_IV_Table_2.3.1
S 0.110 0.124 International_Tables_Vol_IV_Table_2.3.1

loop_
_geom_angle_atom_site_label_1
_geom_angle_atom_site_label_2
_geom_angle_atom_site_label_3
_geom_angle
C2 C1 C4 114.1(7)
C1 C2 N1 123.8(7)
C1 C2 C29 118.2(7)
N1 C2 C29 118.0(6)
C2 N1 C3 117.3(6)
N1 C3 N2 124.0(8)
N1 C3 C5 117.9(7)
N2 C3 C5 118.1(7)
C3 N2 C4 117.8(6)
C1 C4 N2 123.0(7)
C1 C4 C11 120.3(7)
N2 C4 C11 116.7(7)
C3 C5 C6 121.0(7)
C3 C5 C10 120.3(7)
C6 C5 C10 118.7(8)
C5 C6 C7 121.0(8)
C6 C7 C8 120.3(9)
C7 C8 C9 119.5(9)
C8 C9 C10 120.4(8)
C5 C10 C9 120.1(8)
C4 C11 O1 122.1(7)
C4 C11 N3 110.7(7)
O1 C11 N3 127.2(7)
C11 N3 C12 128.4(6)
N3 C12 C13 125.8(7)
N3 C12 N5 110.0(6)
C13 C12 N5 124.2(6)
C12 C13 C14 116.0(7)
C13 C14 N4 122.3(7)
C13 C14 N6 125.6(7)
N4 C14 N6 112.1(6)
C14 N4 C15 116.7(6)
N4 C15 N5 127.0(7)
N4 C15 S1 114.3(5)
N5 C15 S1 118.7(6)
C12 N5 C15 113.8(6)
C15 S1 C16 103.4(4)
S1 C16 C17 109.0(5)
C16 C17 C18 110.7(7)
C17 C18 C19 114.3(9)
C18 C19 C20 111(1)
C19 C20 C21 115(1)
C20 C21 C22 115(1)
C21 C22 C23 116(1)
C14 N6 C24 132.4(6)
N6 C24 O2 121.6(7)
N6 C24 O3 112.0(7)
O2 C24 O3 126.4(8)
C24 O3 C25 122.1(6)
O3 C25 C26 109.2(7)
O3 C25 C27 109.8(7)
O3 C25 C28 101.7(6)
C26 C25 C27 112.7(8)
C26 C25 C28 111.4(8)
C27 C25 C28 111.5(8)
C2 C29 O4 123.2(7)
C2 C29 N7 110.6(7)
O4 C29 N7 126.1(7)
C29 N7 C30 129.6(7)
N7 C30 C31 123.7(7)
N7 C30 N9 111.8(7)
C31 C30 N9 124.5(6)
C30 C31 C32 114.6(7)
C31 C32 N8 123.1(7)
C31 C32 N10 122.1(7)
N8 C32 N10 114.8(6)
C32 N8 C33 115.6(6)
N8 C33 N9 126.9(7)
N8 C33 S2 115.6(5)
N9 C33 S2 117.5(6)
C30 N9 C33 115.2(6)
C33 S2 C34 100.9(4)
S2 C34 C35 110.9(5)
C34 C35 C36 112.7(7)
C35 C36 C37 114.7(8)
C36 C37 C38 116.0(9)
C37 C38 C39 113(1)
C38 C39 C40 115(1)
C39 C40 C41 110(1)
N10 C42 O5 126.7(8)
N10 C42 O6 107.9(6)
O5 C42 O6 125.4(8)
C32 N10 C42 125.2(6)
C42 O6 C43 119.2(6)
O6 C43 C44 110.2(8)
O6 C43 C45 101.8(7)
O6 C43 C46 110.8(8)
C44 C43 C45 110.3(9)
C44 C43 C46 112.1(9)
C45 C43 C46 111.2(9)
CL1 C47 CL2 107(1)

loop_
_geom_bond_atom_site_label_1
_geom_bond_atom_site_label_2
_geom_bond_distance
C1 C2 1.40(1)
C1 C4 1.39(1)
C2 N1 1.33(1)
C2 C29 1.53(1)
N1 C3 1.332(9)
C3 N2 1.341(9)
C3 C5 1.47(1)
N2 C4 1.33(1)
C4 C11 1.52(1)
C5 C6 1.40(1)
C5 C10 1.40(1)
C6 C7 1.38(1)
C7 C8 1.38(1)
C8 C9 1.40(1)
C9 C10 1.38(1)
C11 O1 1.205(9)
C11 N3 1.359(9)
N3 C12 1.390(8)
C12 C13 1.37(1)
C12 N5 1.368(9)
C13 C14 1.401(9)
C14 N4 1.337(9)
C14 N6 1.383(9)
N4 C15 1.333(9)
C15 N5 1.355(8)
C15 S1 1.746(8)
S1 C16 1.810(8)
C16 C17 1.51(1)
C17 C18 1.52(1)
C18 C19 1.52(1)
C19 C20 1.54(2)
C20 C21 1.45(2)
C21 C22 1.50(2)
C22 C23 1.45(2)
N6 C24 1.37(1)
C24 O2 1.208(9)
C24 O3 1.322(8)
O3 C25 1.488(9)
C25 C26 1.51(1)
C25 C27 1.50(1)
C25 C28 1.52(1)
C29 O4 1.202(9)
C29 N7 1.371(9)
N7 C30 1.390(8)
C30 C31 1.38(1)
C30 N9 1.342(9)
C31 C32 1.404(9)
C32 N8 1.345(9)
C32 N10 1.385(9)
N8 C33 1.344(9)
C33 N9 1.336(8)
C33 S2 1.753(7)
S2 C34 1.813(8)
C34 C35 1.50(1)
C35 C36 1.52(1)
C36 C37 1.50(1)
C37 C38 1.49(1)
C38 C39 1.52(2)
C39 C40 1.48(2)
C40 C41 1.52(2)
C42 N10 1.37(1)
C42 O5 1.195(9)
C42 O6 1.349(9)
O6 C43 1.49(1)
C43 C44 1.51(1)
C43 C45 1.54(1)
C43 C46 1.52(1)
C47 CL1 1.81(2)
C47 CL2 1.71(2)
